data_7233523
loop_
_publ_author_name
'Wei, Ning'
'Jia, Lina'
'Shang, Zeren'
'Gong, Junbo'
'Wu, Songgu'
'Wang, Jingkang'
'Tang, Weiwei'

_publ_section_title
;
 Polymorphism of levofloxacin: structure, properties and phase
 transformation
;
_journal_issue 41
_journal_name_full CrystEngComm
_journal_page_first 6196
_journal_paper_doi 10.1039/C9CE00847K
_journal_volume 21
_journal_year 2019
_chemical_absolute_configuration syn
_chemical_formula_moiety 'C18 H20 F N3 O4'
_chemical_formula_sum 'C18 H20 F N3 O4'
_chemical_formula_weight 361.37
_space_group_crystal_system orthorhombic
_space_group_IT_number 19
_space_group_name_Hall 'P 2ac 2ab'
_space_group_name_H-M_alt 'P 21 21 21'
_symmetry_space_group_name_Hall 'P 2ac 2ab'
_symmetry_space_group_name_H-M 'P 21 21 21'
_atom_sites_solution_hydrogens geom
_audit_creation_date 2019-02-22
_audit_creation_method
;
Olex2 1.2-beta
(compiled 2017.03.28 svn.r3405 for OlexSys, GUI svn.r5335)
;
_audit_update_record
;
2019-08-07 deposited with the CCDC.    2019-08-28 downloaded from the CCDC.
;
_cell_angle_alpha 90
_cell_angle_beta 90
_cell_angle_gamma 90
_cell_formula_units_Z 4
_cell_length_a 6.6213(13)
_cell_length_b 15.810(3)
_cell_length_c 16.409(3)
_cell_measurement_reflns_used 3936
_cell_measurement_temperature 293(2)
_cell_measurement_theta_max 27.47
_cell_measurement_theta_min 3.32
_cell_volume 1717.7(6)
_computing_molecular_graphics 'Olex2 (Dolomanov et al., 2009)'
_computing_publication_material 'Olex2 (Dolomanov et al., 2009)'
_computing_structure_refinement 'ShelXL (Sheldrick, 2015)'
_diffrn_ambient_temperature 293(2)
_diffrn_measured_fraction_theta_full 0.997
_diffrn_measured_fraction_theta_max 0.998
_diffrn_measurement_device_type 'Bruker P4'
_diffrn_radiation_type MoK\a
_diffrn_radiation_wavelength 0.71073
_diffrn_reflns_av_R_equivalents 0.0692
_diffrn_reflns_av_unetI/netI 0.0608
_diffrn_reflns_Laue_measured_fraction_full 0.997
_diffrn_reflns_Laue_measured_fraction_max 0.998
_diffrn_reflns_limit_h_max 8
_diffrn_reflns_limit_h_min -8
_diffrn_reflns_limit_k_max 20
_diffrn_reflns_limit_k_min -20
_diffrn_reflns_limit_l_max 21
_diffrn_reflns_limit_l_min -21
_diffrn_reflns_number 16840
_diffrn_reflns_point_group_measured_fraction_full 0.998
_diffrn_reflns_point_group_measured_fraction_max 0.999
_diffrn_reflns_theta_full 25.242
_diffrn_reflns_theta_max 27.471
_diffrn_reflns_theta_min 3.318
_exptl_absorpt_coefficient_mu 0.107
_exptl_crystal_density_diffrn 1.397
_exptl_crystal_description prism
_exptl_crystal_F_000 760
_exptl_crystal_size_max 0.25
_exptl_crystal_size_mid 0.2
_exptl_crystal_size_min 0.15
_refine_diff_density_max 0.182
_refine_diff_density_min -0.226
_refine_diff_density_rms 0.042
_refine_ls_abs_structure_details
;
 Flack x determined using 684 quotients [(I+)-(I-)]/[(I+)+(I-)]
 (Parsons, Flack and Wagner, Acta Cryst. B69 (2013) 249-259).
;
_refine_ls_abs_structure_Flack -0.3(6)
_refine_ls_extinction_method none
_refine_ls_goodness_of_fit_ref 1.047
_refine_ls_hydrogen_treatment constr
_refine_ls_matrix_type full
_refine_ls_number_parameters 235
_refine_ls_number_reflns 3936
_refine_ls_number_restraints 0
_refine_ls_restrained_S_all 1.047
_refine_ls_R_factor_all 0.1264
_refine_ls_R_factor_gt 0.0784
_refine_ls_shift/su_max 0.000
_refine_ls_shift/su_mean 0.000
_refine_ls_structure_factor_coef Fsqd
_refine_ls_weighting_details 'w=1/[\s^2^(Fo^2^)+(0.0625P)^2^+0.5504P] where P=(Fo^2^+2Fc^2^)/3'
_refine_ls_weighting_scheme calc
_refine_ls_wR_factor_gt 0.1408
_refine_ls_wR_factor_ref 0.1596
_reflns_Friedel_coverage 0.737
_reflns_Friedel_fraction_full 1.000
_reflns_Friedel_fraction_max 1.000
_reflns_number_gt 2516
_reflns_number_total 3936
_reflns_threshold_expression 'I > 2\s(I)'
_cod_data_source_file c9ce00847k2.cif
_cod_data_source_block b
_cod_depositor_comments 'Adding full bibliography for 7233523--7233525.cif.'
_cod_database_code 7233523
_shelx_shelxl_version_number 2014/7
_shelx_space_group_comment
;
The symmetry employed for this shelxl refinement is uniquely defined
by the following loop, which should always be used as a source of
symmetry information in preference to the above space-group names.
They are only intended as comments.
;
_shelx_estimated_absorpt_t_max 0.984
_shelx_estimated_absorpt_t_min 0.974
_olex2_refinement_description
;
1. Fixed Uiso
 At 1.2 times of:
  All C(H) groups, All C(H,H) groups
 At 1.5 times of:
  All C(H,H,H) groups, All O(H) groups
2.a Ternary CH refined with riding coordinates:
 C11(H11)
2.b Secondary CH2 refined with riding coordinates:
 C12(H12A,H12B), C17(H17A,H17B), C16(H16A,H16B), C15(H15A,H15B), C14(H14A,H14B)
2.c Me refined with riding coordinates:
 C18(H18A,H18B,H18C), C13(H13A,H13B,H13C)
2.d Aromatic/amide H refined with riding coordinates:
 C1(H1), C4(H4)
2.e Tetrahedral OH refined with riding coordinates:
 O1(H1A)
;
_olex2_submission_special_instructions 'No special instructions were received'

loop_
_space_group_symop_operation_xyz
'x, y, z'
'-x+1/2, -y, z+1/2'
'-x, y+1/2, -z+1/2'
'x+1/2, -y+1/2, -z'

loop_
_atom_site_label
_atom_site_type_symbol
_atom_site_fract_x
_atom_site_fract_y
_atom_site_fract_z
_atom_site_U_iso_or_equiv
_atom_site_adp_type
_atom_site_occupancy
_atom_site_site_symmetry_order
_atom_site_calc_flag
_atom_site_refinement_flags_posn
C10 C 0.0595(9) 0.1212(3) 0.3967(4) 0.0595(14) Uani 1 1 d .
C2 C 0.0607(7) 0.2106(2) 0.4261(3) 0.0451(11) Uani 1 1 d .
C1 C 0.0614(8) 0.2723(3) 0.3686(3) 0.0471(11) Uani 1 1 d .
H1 H 0.0583 0.2560 0.3142 0.057 Uiso 1 1 calc R
C11 C 0.0513(10) 0.4195(3) 0.3202(3) 0.0544(14) Uani 1 1 d .
H11 H 0.1144 0.3971 0.2706 0.065 Uiso 1 1 calc R
C12 C 0.1667(8) 0.4961(3) 0.3478(3) 0.0527(13) Uani 1 1 d .
H12A H 0.3079 0.4814 0.3549 0.063 Uiso 1 1 calc R
H12B H 0.1583 0.5397 0.3064 0.063 Uiso 1 1 calc R
C7 C 0.0807(7) 0.4689(2) 0.4840(2) 0.0356(10) Uani 1 1 d .
C8 C 0.0703(7) 0.3818(2) 0.4660(2) 0.0358(10) Uani 1 1 d .
C9 C 0.0628(7) 0.3222(2) 0.5294(3) 0.0363(10) Uani 1 1 d .
C3 C 0.0599(7) 0.2320(3) 0.5108(3) 0.0429(11) Uani 1 1 d .
C4 C 0.0577(7) 0.3510(3) 0.6098(2) 0.0397(10) Uani 1 1 d .
H4 H 0.0502 0.3127 0.6527 0.048 Uiso 1 1 calc R
C5 C 0.0638(7) 0.4346(3) 0.6247(2) 0.0388(10) Uani 1 1 d .
C6 C 0.0816(7) 0.4969(2) 0.5640(3) 0.0357(10) Uani 1 1 d .
C17 C -0.0829(9) 0.6300(3) 0.5958(4) 0.0653(15) Uani 1 1 d .
H17A H -0.1805 0.5969 0.6261 0.078 Uiso 1 1 calc R
H17B H -0.1393 0.6419 0.5424 0.078 Uiso 1 1 calc R
C16 C -0.0419(10) 0.7121(3) 0.6400(4) 0.0686(16) Uani 1 1 d .
H16A H -0.1651 0.7452 0.6424 0.082 Uiso 1 1 calc R
H16B H -0.0002 0.6999 0.6954 0.082 Uiso 1 1 calc R
C18 C 0.1496(11) 0.8419(3) 0.6408(4) 0.086(2) Uani 1 1 d .
H18A H 0.0258 0.8733 0.6433 0.129 Uiso 1 1 calc R
H18B H 0.1983 0.8317 0.6950 0.129 Uiso 1 1 calc R
H18C H 0.2484 0.8736 0.6109 0.129 Uiso 1 1 calc R
C15 C 0.2979(8) 0.7124(3) 0.5954(3) 0.0574(14) Uani 1 1 d .
H15A H 0.3449 0.6999 0.6500 0.069 Uiso 1 1 calc R
H15B H 0.4010 0.7456 0.5681 0.069 Uiso 1 1 calc R
C14 C 0.2644(9) 0.6305(3) 0.5492(4) 0.0667(17) Uani 1 1 d .
H14A H 0.2299 0.6429 0.4930 0.080 Uiso 1 1 calc R
H14B H 0.3876 0.5973 0.5495 0.080 Uiso 1 1 calc R
F1 F 0.0600(5) 0.46220(16) 0.70285(14) 0.0577(8) Uani 1 1 d .
N1 N 0.0664(7) 0.3553(2) 0.38521(19) 0.0407(9) Uani 1 1 d .
N2 N 0.1024(6) 0.5828(2) 0.5870(2) 0.0418(10) Uani 1 1 d .
N3 N 0.1134(8) 0.7606(3) 0.5997(3) 0.0633(13) Uani 1 1 d .
O1 O 0.0673(6) 0.0637(2) 0.4566(3) 0.0740(12) Uani 1 1 d .
H1A H 0.0723 0.0879 0.5008 0.111 Uiso 1 1 calc R
O2 O 0.0511(7) 0.1007(2) 0.3269(3) 0.0801(13) Uani 1 1 d .
O3 O 0.0579(6) 0.17755(18) 0.5670(2) 0.0569(9) Uani 1 1 d .
O4 O 0.0874(6) 0.52781(17) 0.42313(16) 0.0467(8) Uani 1 1 d .
C13 C -0.1712(10) 0.4382(4) 0.3026(4) 0.0735(19) Uani 1 1 d .
H13A H -0.1807 0.4800 0.2603 0.110 Uiso 1 1 calc R
H13B H -0.2375 0.3873 0.2853 0.110 Uiso 1 1 calc R
H13C H -0.2349 0.4592 0.3511 0.110 Uiso 1 1 calc R

loop_
_atom_site_aniso_label
_atom_site_aniso_U_11
_atom_site_aniso_U_22
_atom_site_aniso_U_33
_atom_site_aniso_U_23
_atom_site_aniso_U_13
_atom_site_aniso_U_12
C10 0.039(3) 0.041(3) 0.099(5) -0.016(3) 0.010(3) -0.004(3)
C2 0.030(2) 0.038(2) 0.067(3) -0.011(2) 0.005(3) -0.002(2)
C1 0.048(3) 0.050(3) 0.044(3) -0.017(2) 0.005(3) -0.003(3)
C11 0.084(4) 0.056(3) 0.023(2) -0.003(2) 0.005(3) -0.012(3)
C12 0.068(3) 0.056(3) 0.035(3) 0.001(2) 0.005(3) -0.016(3)
C7 0.038(3) 0.035(2) 0.033(2) -0.0002(18) 0.002(2) -0.002(2)
C8 0.034(2) 0.037(2) 0.036(2) -0.0004(17) 0.000(2) -0.002(2)
C9 0.027(2) 0.038(2) 0.044(2) 0.0001(19) -0.001(2) 0.001(2)
C3 0.029(2) 0.039(2) 0.061(3) 0.003(2) -0.005(3) 0.000(2)
C4 0.044(3) 0.041(2) 0.034(2) 0.0103(19) -0.001(2) -0.005(2)
C5 0.038(2) 0.047(2) 0.031(2) 0.0002(19) -0.002(2) -0.005(2)
C6 0.034(2) 0.033(2) 0.040(2) -0.0083(19) 0.002(2) -0.001(2)
C17 0.056(4) 0.056(3) 0.085(4) -0.015(3) 0.009(3) -0.001(3)
C16 0.075(4) 0.050(3) 0.080(4) -0.020(3) 0.024(4) 0.005(3)
C18 0.125(6) 0.049(3) 0.083(4) -0.028(3) 0.013(4) -0.002(3)
C15 0.068(4) 0.041(3) 0.063(4) -0.002(3) -0.006(3) -0.012(2)
C14 0.057(4) 0.050(3) 0.093(5) -0.023(3) 0.024(3) -0.014(3)
F1 0.079(2) 0.0659(17) 0.0285(13) -0.0047(12) 0.0009(15) -0.0109(18)
N1 0.050(2) 0.0401(19) 0.032(2) -0.0077(16) 0.0054(19) -0.0042(19)
N2 0.045(2) 0.0375(19) 0.043(2) -0.0051(17) 0.0058(19) -0.0041(17)
N3 0.085(4) 0.040(2) 0.064(3) -0.010(2) 0.007(3) -0.002(2)
O1 0.061(3) 0.0384(18) 0.122(3) -0.008(2) 0.007(3) -0.001(2)
O2 0.081(3) 0.059(2) 0.100(3) -0.044(2) 0.017(3) -0.007(2)
O3 0.061(2) 0.0380(16) 0.072(2) 0.0141(17) -0.009(2) -0.0005(18)
O4 0.074(2) 0.0369(15) 0.0293(15) 0.0024(13) -0.0014(17) -0.0073(17)
C13 0.091(5) 0.064(3) 0.065(4) 0.020(3) -0.030(3) -0.022(3)

loop_
_atom_type_symbol
_atom_type_description
_atom_type_scat_dispersion_real
_atom_type_scat_dispersion_imag
_atom_type_scat_source
C C 0.0033 0.0016 'International Tables Vol C Tables 4.2.6.8 and 6.1.1.4'
H H 0.0000 0.0000 'International Tables Vol C Tables 4.2.6.8 and 6.1.1.4'
N N 0.0061 0.0033 'International Tables Vol C Tables 4.2.6.8 and 6.1.1.4'
O O 0.0106 0.0060 'International Tables Vol C Tables 4.2.6.8 and 6.1.1.4'
F F 0.0171 0.0103 'International Tables Vol C Tables 4.2.6.8 and 6.1.1.4'

loop_
_geom_angle_atom_site_label_1
_geom_angle_atom_site_label_2
_geom_angle_atom_site_label_3
_geom_angle
O1 C10 C2 113.9(5)
O2 C10 C2 124.6(6)
O2 C10 O1 121.5(5)
C1 C2 C10 117.2(5)
C1 C2 C3 120.3(4)
C3 C2 C10 122.5(4)
C2 C1 H1 117.9
N1 C1 C2 124.3(4)
N1 C1 H1 117.9
C12 C11 H11 108.9
C12 C11 C13 113.0(5)
N1 C11 H11 108.9
N1 C11 C12 107.6(4)
N1 C11 C13 109.6(4)
C13 C11 H11 108.9
C11 C12 H12A 109.5
C11 C12 H12B 109.5
H12A C12 H12B 108.1
O4 C12 C11 110.8(4)
O4 C12 H12A 109.5
O4 C12 H12B 109.5
C6 C7 C8 120.7(4)
O4 C7 C8 121.0(3)
O4 C7 C6 118.3(3)
C9 C8 C7 120.1(4)
N1 C8 C7 119.6(3)
N1 C8 C9 120.3(3)
C8 C9 C3 120.1(4)
C4 C9 C8 118.8(4)
C4 C9 C3 121.1(4)
C2 C3 C9 115.8(4)
O3 C3 C2 123.3(4)
O3 C3 C9 120.9(4)
C9 C4 H4 120.3
C5 C4 C9 119.5(4)
C5 C4 H4 120.3
C4 C5 C6 124.2(4)
C4 C5 F1 119.2(4)
F1 C5 C6 116.5(3)
C7 C6 C5 116.5(3)
C7 C6 N2 124.0(4)
C5 C6 N2 119.4(4)
H17A C17 H17B 108.2
C16 C17 H17A 109.7
C16 C17 H17B 109.7
N2 C17 H17A 109.7
N2 C17 H17B 109.7
N2 C17 C16 109.8(5)
C17 C16 H16A 109.4
C17 C16 H16B 109.4
H16A C16 H16B 108.0
N3 C16 C17 111.4(5)
N3 C16 H16A 109.4
N3 C16 H16B 109.4
H18A C18 H18B 109.5
H18A C18 H18C 109.5
H18B C18 H18C 109.5
N3 C18 H18A 109.5
N3 C18 H18B 109.5
N3 C18 H18C 109.5
H15A C15 H15B 108.1
C14 C15 H15A 109.5
C14 C15 H15B 109.5
N3 C15 H15A 109.5
N3 C15 H15B 109.5
N3 C15 C14 110.6(5)
C15 C14 H14A 109.7
C15 C14 H14B 109.7
H14A C14 H14B 108.2
N2 C14 C15 109.8(4)
N2 C14 H14A 109.7
N2 C14 H14B 109.7
C1 N1 C11 121.6(4)
C1 N1 C8 119.2(4)
C8 N1 C11 118.9(3)
C6 N2 C17 116.1(4)
C6 N2 C14 117.2(4)
C17 N2 C14 113.7(4)
C16 N3 C18 111.8(4)
C15 N3 C16 110.3(4)
C15 N3 C18 110.3(5)
C10 O1 H1A 109.5
C7 O4 C12 113.8(3)
C11 C13 H13A 109.5
C11 C13 H13B 109.5
C11 C13 H13C 109.5
H13A C13 H13B 109.5
H13A C13 H13C 109.5
H13B C13 H13C 109.5

loop_
_geom_bond_atom_site_label_1
_geom_bond_atom_site_label_2
_geom_bond_distance
C10 C2 1.494(6)
C10 O1 1.340(7)
C10 O2 1.192(7)
C2 C1 1.357(7)
C2 C3 1.431(7)
C1 H1 0.9300
C1 N1 1.340(5)
C11 H11 0.9800
C11 C12 1.502(6)
C11 N1 1.475(6)
C11 C13 1.530(8)
C12 H12A 0.9700
C12 H12B 0.9700
C12 O4 1.434(5)
C7 C8 1.410(5)
C7 C6 1.386(5)
C7 O4 1.366(5)
C8 C9 1.404(6)
C8 N1 1.391(5)
C9 C3 1.459(6)
C9 C4 1.396(6)
C3 O3 1.263(5)
C4 H4 0.9300
C4 C5 1.344(6)
C5 C6 1.405(6)
C5 F1 1.355(4)
C6 N2 1.416(5)
C17 H17A 0.9700
C17 H17B 0.9700
C17 C16 1.511(7)
C17 N2 1.444(6)
C16 H16A 0.9700
C16 H16B 0.9700
C16 N3 1.443(7)
C18 H18A 0.9600
C18 H18B 0.9600
C18 H18C 0.9600
C18 N3 1.471(7)
C15 H15A 0.9700
C15 H15B 0.9700
C15 C14 1.516(7)
C15 N3 1.441(7)
C14 H14A 0.9700
C14 H14B 0.9700
C14 N2 1.451(6)
O1 H1A 0.8200
C13 H13A 0.9600
C13 H13B 0.9600
C13 H13C 0.9600

loop_
_geom_torsion_atom_site_label_1
_geom_torsion_atom_site_label_2
_geom_torsion_atom_site_label_3
_geom_torsion_atom_site_label_4
_geom_torsion
C10 C2 C1 N1 -178.7(5)
C10 C2 C3 C9 179.6(4)
C10 C2 C3 O3 -0.1(8)
C2 C1 N1 C11 -175.3(5)
C2 C1 N1 C8 -0.3(8)
C1 C2 C3 C9 -0.8(7)
C1 C2 C3 O3 179.5(5)
C11 C12 O4 C7 55.1(5)
C12 C11 N1 C1 -150.2(5)
C12 C11 N1 C8 34.8(7)
C7 C8 C9 C3 -177.6(4)
C7 C8 C9 C4 2.5(8)
C7 C8 N1 C1 178.4(4)
C7 C8 N1 C11 -6.5(7)
C7 C6 N2 C17 90.7(6)
C7 C6 N2 C14 -48.3(7)
C8 C7 C6 C5 -2.4(7)
C8 C7 C6 N2 176.6(4)
C8 C7 O4 C12 -24.9(6)
C8 C9 C3 C2 -1.3(7)
C8 C9 C3 O3 178.4(5)
C8 C9 C4 C5 -1.2(8)
C9 C8 N1 C1 -2.0(8)
C9 C8 N1 C11 173.2(5)
C9 C4 C5 C6 -2.1(8)
C9 C4 C5 F1 -179.6(4)
C3 C2 C1 N1 1.7(8)
C3 C9 C4 C5 178.9(4)
C4 C9 C3 C2 178.5(4)
C4 C9 C3 O3 -1.8(8)
C4 C5 C6 C7 3.9(8)
C4 C5 C6 N2 -175.1(5)
C5 C6 N2 C17 -90.4(6)
C5 C6 N2 C14 130.7(5)
C6 C7 C8 C9 -0.6(8)
C6 C7 C8 N1 179.0(4)
C6 C7 O4 C12 156.0(4)
C17 C16 N3 C18 178.1(5)
C17 C16 N3 C15 -58.9(6)
C16 C17 N2 C6 166.0(4)
C16 C17 N2 C14 -53.7(6)
C15 C14 N2 C6 -165.8(4)
C15 C14 N2 C17 54.2(6)
C14 C15 N3 C16 59.1(6)
C14 C15 N3 C18 -177.1(5)
F1 C5 C6 C7 -178.5(4)
F1 C5 C6 N2 2.5(7)
N1 C11 C12 O4 -58.5(6)
N1 C8 C9 C3 2.7(7)
N1 C8 C9 C4 -177.1(4)
N2 C17 C16 N3 55.2(7)
N3 C15 C14 N2 -56.0(6)
O1 C10 C2 C1 177.4(5)
O1 C10 C2 C3 -3.0(8)
O2 C10 C2 C1 -3.1(9)
O2 C10 C2 C3 176.5(5)
O4 C7 C8 C9 -179.8(4)
O4 C7 C8 N1 -0.1(7)
O4 C7 C6 C5 176.7(4)
O4 C7 C6 N2 -4.3(7)
C13 C11 C12 O4 62.6(5)
C13 C11 N1 C1 86.6(6)
C13 C11 N1 C8 -88.4(6)
